data_4336549
loop_
_publ_author_name
'Aleksandra Gerus'
'Katarzyna \'Slepokura'
'Jerzy Lisowski'

_publ_contact_author_address
;
Department of Chemistry, 
University of Wroclaw, 
14 F. Joliot-Curie
50-383 Wroclaw,
Poland
;
_publ_contact_author_email jerzy.lisowski@chem.uni.wroc.pl
_publ_contact_author_fax '+48 71 3282348'
_publ_contact_author_name 'Jerzy Lisowski'
_publ_contact_author_phone '+48 71 3757252'
_publ_section_title
;
 Anion and Solvent Induced Chirality Inversion in Macrocyclic Lanthanide
 Complexes
;
_journal_name_full 'Inorganic Chemistry'
_journal_page_first 12450
_journal_page_last 12460
_journal_paper_doi 10.1021/ic401437r
_journal_volume 52
_journal_year 2013
_chemical_absolute_configuration rmad
_chemical_formula_moiety 'C26 H38 N6, 2(C H Cl3)'
_chemical_formula_sum 'C28 H40 Cl6 N6'
_chemical_formula_weight 673.36
_chemical_name_systematic
;
 ?
;
_space_group_crystal_system monoclinic
_space_group_IT_number 5
_space_group_name_Hall 'C 2y'
_space_group_name_H-M_alt 'C 1 2 1'
_symmetry_space_group_name_Hall 'C 2y'
_symmetry_space_group_name_H-M 'C 1 2 1'
_atom_sites_solution_hydrogens difmap
_atom_sites_solution_primary direct
_atom_sites_solution_secondary difmap
_audit_creation_method SHELXL-2013
_cell_angle_alpha 90
_cell_angle_beta 96.81(3)
_cell_angle_gamma 90
_cell_formula_units_Z 2
_cell_length_a 14.230(5)
_cell_length_b 10.235(3)
_cell_length_c 11.719(3)
_cell_measurement_reflns_used 1591
_cell_measurement_temperature 296(2)
_cell_measurement_theta_max 28.63
_cell_measurement_theta_min 2.88
_cell_volume 1694.8(9)
_computing_cell_refinement
;
CrysAlisPro, Agilent Technologies,
Version 1.171.35.19 (release 27-10-2011 CrysAlis171 .NET)
(compiled Oct 27 2011,15:02:11)
;
_computing_data_collection
;
CrysAlisPro, Agilent Technologies,
Version 1.171.35.19 (release 27-10-2011 CrysAlis171 .NET)
(compiled Oct 27 2011,15:02:11)
;
_computing_data_reduction
;
CrysAlisPro, Agilent Technologies,
Version 1.171.35.19 (release 27-10-2011 CrysAlis171 .NET)
(compiled Oct 27 2011,15:02:11)
;
_computing_structure_refinement 'SHELXL-2013 (Sheldrick, 2013)'
_diffrn_ambient_temperature 296(2)
_diffrn_measured_fraction_theta_full 0.998
_diffrn_measured_fraction_theta_max 0.899
_diffrn_measurement_device_type
; 
Xcalibur R kappa-geometry diffractometer with a Ruby CCD camera
;
_diffrn_measurement_method 'omega scan'
_diffrn_radiation_type MoK\a
_diffrn_radiation_wavelength 0.71073
_diffrn_reflns_av_R_equivalents 0.0201
_diffrn_reflns_av_unetI/netI 0.0516
_diffrn_reflns_Laue_measured_fraction_full 0.998
_diffrn_reflns_Laue_measured_fraction_max 0.899
_diffrn_reflns_limit_h_max 17
_diffrn_reflns_limit_h_min -17
_diffrn_reflns_limit_k_max 13
_diffrn_reflns_limit_k_min -13
_diffrn_reflns_limit_l_max 13
_diffrn_reflns_limit_l_min -15
_diffrn_reflns_number 5402
_diffrn_reflns_point_group_measured_fraction_full 0.921
_diffrn_reflns_point_group_measured_fraction_max 0.793
_diffrn_reflns_theta_full 25.242
_diffrn_reflns_theta_max 28.694
_diffrn_reflns_theta_min 2.883
_diffrn_source 'Enhance (Mo) x-ray Source'
_exptl_absorpt_coefficient_mu 0.535
_exptl_absorpt_correction_T_max 1.000
_exptl_absorpt_correction_T_min 0.853
_exptl_absorpt_correction_type multi-scan
_exptl_absorpt_process_details
;
CrysAlisPro, Agilent Technologies,
Version 1.171.35.19 (release 27-10-2011 CrysAlis171 .NET)
(compiled Oct 27 2011,15:02:11)
empirical absorption correction using spherical harmonics,
 implemented in SCALE3 ABSPACK scaling algorithm.
;
_exptl_crystal_colour colorless
_exptl_crystal_density_diffrn 1.320
_exptl_crystal_description column
_exptl_crystal_F_000 704
_exptl_crystal_size_max 0.23
_exptl_crystal_size_mid 0.09
_exptl_crystal_size_min 0.07
_refine_diff_density_max 0.122
_refine_diff_density_min -0.141
_refine_diff_density_rms 0.029
_refine_ls_abs_structure_details
;
 Flack x determined using 639 quotients [(I+)-(I-)]/[(I+)+(I-)]
 (Parsons and Flack (2004), Acta Cryst. A60, s61).
;
_refine_ls_abs_structure_Flack 0.04(4)
_refine_ls_extinction_method none
_refine_ls_goodness_of_fit_ref 1.019
_refine_ls_hydrogen_treatment constr
_refine_ls_matrix_type full
_refine_ls_number_parameters 216
_refine_ls_number_reflns 3463
_refine_ls_number_restraints 62
_refine_ls_restrained_S_all 1.025
_refine_ls_R_factor_all 0.1094
_refine_ls_R_factor_gt 0.0496
_refine_ls_shift/su_max 0.001
_refine_ls_shift/su_mean 0.000
_refine_ls_structure_factor_coef Fsqd
_refine_ls_weighting_details
;
 w=1/[\s^2^(Fo^2^)+(0.0359P)^2^+0.1622P]
 where P=(Fo^2^+2Fc^2^)/3
;
_refine_ls_weighting_scheme calc
_refine_ls_wR_factor_gt 0.0855
_refine_ls_wR_factor_ref 0.1083
_reflns_Friedel_coverage 0.673
_reflns_Friedel_fraction_full 0.833
_reflns_Friedel_fraction_max 0.675
_reflns_number_gt 1905
_reflns_number_total 3463
_reflns_threshold_expression 'I > 2\s(I)'
_cod_data_source_file ic401437r_si_002_1.cif
_cod_data_source_block aku11
_cod_database_code 4336549
_shelx_space_group_comment
;
The symmetry employed for this shelxl refinement is uniquely defined
by the following loop, which should always be used as a source of
symmetry information in preference to the above space-group names.
They are only intended as comments.
;
_shelx_estimated_absorpt_t_min 0.887
_shelx_estimated_absorpt_t_max 0.964
_shelxl_version_number 2013-2

loop_
_space_group_symop_operation_xyz
'x, y, z'
'-x, y, -z'
'x+1/2, y+1/2, z'
'-x+1/2, y+1/2, -z'

loop_
_atom_site_label
_atom_site_type_symbol
_atom_site_fract_x
_atom_site_fract_y
_atom_site_fract_z
_atom_site_U_iso_or_equiv
_atom_site_adp_type
_atom_site_occupancy
_atom_site_site_symmetry_order
_atom_site_calc_flag
_atom_site_refinement_flags_posn
_atom_site_refinement_flags_adp
_atom_site_refinement_flags_occupancy
_atom_site_disorder_assembly
_atom_site_disorder_group
N1 N 0.6179(2) 0.6313(5) 0.4536(3) 0.0652(10) Uani 1 1 d . . . . .
N2 N 0.4670(3) 0.7823(5) 0.3264(3) 0.0732(11) Uani 1 1 d D . . . .
H2N H 0.4483 0.7359 0.3932 0.088 Uiso 1 1 d DR U . . .
N3 N 0.4111(2) 0.5043(5) 0.3407(3) 0.0601(9) Uani 1 1 d D . . . .
H3N H 0.4669 0.5489 0.3795 0.072 Uiso 1 1 d DR U . . .
C1 C 0.6745(3) 0.5306(6) 0.4850(3) 0.0653(13) Uani 1 1 d . . . . .
C2 C 0.7519(3) 0.4984(7) 0.4275(4) 0.0817(15) Uani 1 1 d . . . . .
H2 H 0.7907 0.4283 0.4518 0.098 Uiso 1 1 calc R U . . .
C3 C 0.7692(4) 0.5697(8) 0.3375(5) 0.0966(19) Uani 1 1 d . . . . .
H3 H 0.8203 0.5491 0.2982 0.116 Uiso 1 1 calc R U . . .
C4 C 0.7122(5) 0.6728(8) 0.3027(4) 0.0859(18) Uani 1 1 d . . . . .
H4 H 0.7242 0.7223 0.2394 0.103 Uiso 1 1 calc R U . . .
C5 C 0.6354(4) 0.7040(6) 0.3625(4) 0.0714(14) Uani 1 1 d . . . . .
C6 C 0.5683(4) 0.8144(6) 0.3349(4) 0.0944(18) Uani 1 1 d . . . . .
H6A H 0.5816 0.8810 0.3934 0.113 Uiso 1 1 calc R U . . .
H6B H 0.5810 0.8522 0.2624 0.113 Uiso 1 1 calc R U . . .
C7 C 0.4338(3) 0.6994(6) 0.2263(3) 0.0641(12) Uani 1 1 d . . . . .
H7 H 0.4885 0.6545 0.2008 0.077 Uiso 1 1 calc R U . . .
C8 C 0.3891(4) 0.7870(6) 0.1283(4) 0.0984(19) Uani 1 1 d . . . . .
H8A H 0.3399 0.8397 0.1560 0.118 Uiso 1 1 calc R U . . .
H8B H 0.4370 0.8458 0.1055 0.118 Uiso 1 1 calc R U . . .
C9 C 0.3468(5) 0.7092(8) 0.0241(4) 0.112(2) Uani 1 1 d . . . . .
H9A H 0.3156 0.7685 -0.0329 0.134 Uiso 1 1 calc R U . . .
H9B H 0.3972 0.6653 -0.0098 0.134 Uiso 1 1 calc R U . . .
C10 C 0.2765(4) 0.6091(8) 0.0554(4) 0.105(2) Uani 1 1 d . . . . .
H10A H 0.2550 0.5565 -0.0115 0.126 Uiso 1 1 calc R U . . .
H10B H 0.2220 0.6530 0.0801 0.126 Uiso 1 1 calc R U . . .
C11 C 0.3217(3) 0.5218(7) 0.1510(4) 0.0815(16) Uani 1 1 d . . . . .
H11A H 0.3713 0.4707 0.1224 0.098 Uiso 1 1 calc R U . . .
H11B H 0.2744 0.4615 0.1729 0.098 Uiso 1 1 calc R U . . .
C12 C 0.3640(3) 0.5977(6) 0.2578(3) 0.0607(12) Uani 1 1 d . . . . .
H12 H 0.3129 0.6413 0.2922 0.073 Uiso 1 1 calc R U . . .
C13 C 0.3497(4) 0.4464(6) 0.4175(4) 0.0884(17) Uani 1 1 d . . . . .
H13A H 0.3797 0.3674 0.4498 0.106 Uiso 1 1 calc R U . . .
H13B H 0.2911 0.4207 0.3722 0.106 Uiso 1 1 calc R U . . .
Cl1 Cl 0.4622(6) 0.1616(12) 0.1470(4) 0.131(3) Uani 0.807(14) 1 d D U P A 1
Cl2 Cl 0.5943(3) 0.3740(5) 0.1513(3) 0.1014(11) Uani 0.807(14) 1 d D U P A 1
Cl3 Cl 0.6010(6) 0.1945(5) 0.3412(2) 0.1259(16) Uani 0.807(14) 1 d D U P A 1
C1C C 0.5267(4) 0.2750(8) 0.2329(5) 0.0779(18) Uani 0.807(14) 1 d D U P A 1
H1C H 0.4827 0.3306 0.2691 0.093 Uiso 0.807(14) 1 calc R U P A 1
Cl10 Cl 0.4348(16) 0.201(3) 0.1314(18) 0.063(6) Uiso 0.096(13) 1 d D U P B 2
Cl20 Cl 0.6133(19) 0.335(4) 0.156(3) 0.114(10) Uiso 0.096(13) 1 d D U P B 2
Cl30 Cl 0.555(3) 0.186(3) 0.344(2) 0.096(8) Uiso 0.096(13) 1 d D U P B 2
C10C C 0.5163(14) 0.2849(18) 0.2249(19) 0.080(7) Uiso 0.096(13) 1 d D U P B 2
H10C H 0.4857 0.3627 0.2523 0.096 Uiso 0.096(13) 1 calc R U P B 2
Cl11 Cl 0.455(3) 0.163(5) 0.148(2) 0.095(10) Uiso 0.095(7) 1 d D U P C 3
Cl21 Cl 0.6114(16) 0.328(2) 0.228(3) 0.138(10) Uiso 0.095(7) 1 d D U P C 3
Cl31 Cl 0.5276(16) 0.161(2) 0.3852(17) 0.113(7) Uiso 0.095(7) 1 d D U P C 3
C11C C 0.5056(13) 0.257(3) 0.261(2) 0.080(7) Uiso 0.095(7) 1 d D U P C 3
H11C H 0.4613 0.3269 0.2751 0.096 Uiso 0.095(7) 1 calc R U P C 3

loop_
_atom_site_aniso_label
_atom_site_aniso_U_11
_atom_site_aniso_U_22
_atom_site_aniso_U_33
_atom_site_aniso_U_23
_atom_site_aniso_U_13
_atom_site_aniso_U_12
N1 0.064(2) 0.075(3) 0.054(2) 0.015(2) -0.0010(17) -0.006(2)
N2 0.101(3) 0.054(2) 0.058(2) 0.001(2) -0.018(2) 0.000(2)
N3 0.074(2) 0.056(2) 0.0492(18) -0.0047(19) 0.0057(17) -0.008(2)
C1 0.059(3) 0.086(4) 0.050(2) 0.004(3) 0.001(2) 0.005(3)
C2 0.062(3) 0.112(5) 0.070(3) -0.015(4) 0.005(3) 0.003(3)
C3 0.088(4) 0.121(6) 0.084(4) -0.025(4) 0.025(3) -0.028(4)
C4 0.108(4) 0.098(5) 0.053(3) -0.003(3) 0.016(3) -0.053(4)
C5 0.079(3) 0.077(4) 0.053(3) 0.009(3) -0.014(2) -0.031(3)
C6 0.130(5) 0.064(4) 0.079(3) 0.016(3) -0.030(3) -0.037(4)
C7 0.081(3) 0.057(3) 0.049(2) -0.001(2) -0.012(2) 0.009(3)
C8 0.155(5) 0.074(4) 0.056(3) 0.003(3) -0.032(3) 0.018(4)
C9 0.163(6) 0.102(5) 0.056(3) 0.000(4) -0.040(4) 0.034(5)
C10 0.094(4) 0.135(6) 0.076(3) -0.037(4) -0.029(3) 0.023(4)
C11 0.087(4) 0.091(4) 0.061(3) -0.022(3) -0.013(3) -0.004(3)
C12 0.061(3) 0.071(3) 0.049(2) -0.015(2) 0.002(2) 0.006(3)
C13 0.110(4) 0.093(4) 0.064(3) -0.018(3) 0.017(3) -0.038(3)
Cl1 0.153(4) 0.130(4) 0.111(2) -0.026(2) 0.0228(19) -0.065(4)
Cl2 0.0925(17) 0.0726(18) 0.143(2) 0.0006(15) 0.0298(13) -0.0101(15)
Cl3 0.146(4) 0.1044(19) 0.1213(17) 0.0050(14) -0.0102(17) 0.035(2)
C1C 0.089(4) 0.073(4) 0.073(4) -0.015(3) 0.015(3) 0.008(4)

loop_
_atom_type_symbol
_atom_type_description
_atom_type_scat_dispersion_real
_atom_type_scat_dispersion_imag
_atom_type_scat_source
C C 0.0033 0.0016 'International Tables Vol C Tables 4.2.6.8 and 6.1.1.4'
H H 0.0000 0.0000 'International Tables Vol C Tables 4.2.6.8 and 6.1.1.4'
N N 0.0061 0.0033 'International Tables Vol C Tables 4.2.6.8 and 6.1.1.4'
Cl Cl 0.1484 0.1585 'International Tables Vol C Tables 4.2.6.8 and 6.1.1.4'

loop_
_geom_angle_atom_site_label_1
_geom_angle_atom_site_label_2
_geom_angle_atom_site_label_3
_geom_angle
_geom_angle_site_symmetry_1
_geom_angle_site_symmetry_3
C1 N1 C5 118.9(4) . .
C6 N2 C7 113.6(4) . .
C6 N2 H2N 114.3 . .
C7 N2 H2N 105.3 . .
C13 N3 C12 114.5(4) . .
C13 N3 H3N 114.6 . .
C12 N3 H3N 106.6 . .
N1 C1 C2 122.3(4) . .
N1 C1 C13 117.9(4) . 2_656
C2 C1 C13 119.8(5) . 2_656
C3 C2 C1 119.0(6) . .
C3 C2 H2 120.5 . .
C1 C2 H2 120.5 . .
C2 C3 C4 120.2(6) . .
C2 C3 H3 119.9 . .
C4 C3 H3 119.9 . .
C3 C4 C5 119.8(5) . .
C3 C4 H4 120.1 . .
C5 C4 H4 120.1 . .
N1 C5 C4 119.8(5) . .
N1 C5 C6 114.7(5) . .
C4 C5 C6 125.5(5) . .
N2 C6 C5 116.3(4) . .
N2 C6 H6A 108.2 . .
C5 C6 H6A 108.2 . .
N2 C6 H6B 108.2 . .
C5 C6 H6B 108.2 . .
H6A C6 H6B 107.4 . .
N2 C7 C12 111.0(4) . .
N2 C7 C8 108.8(4) . .
C12 C7 C8 111.0(4) . .
N2 C7 H7 108.7 . .
C12 C7 H7 108.7 . .
C8 C7 H7 108.7 . .
C9 C8 C7 112.6(4) . .
C9 C8 H8A 109.1 . .
C7 C8 H8A 109.1 . .
C9 C8 H8B 109.1 . .
C7 C8 H8B 109.1 . .
H8A C8 H8B 107.8 . .
C10 C9 C8 111.8(5) . .
C10 C9 H9A 109.3 . .
C8 C9 H9A 109.3 . .
C10 C9 H9B 109.3 . .
C8 C9 H9B 109.3 . .
H9A C9 H9B 107.9 . .
C9 C10 C11 110.2(4) . .
C9 C10 H10A 109.6 . .
C11 C10 H10A 109.6 . .
C9 C10 H10B 109.6 . .
C11 C10 H10B 109.6 . .
H10A C10 H10B 108.1 . .
C10 C11 C12 113.3(4) . .
C10 C11 H11A 108.9 . .
C12 C11 H11A 108.9 . .
C10 C11 H11B 108.9 . .
C12 C11 H11B 108.9 . .
H11A C11 H11B 107.7 . .
N3 C12 C7 110.3(3) . .
N3 C12 C11 108.3(4) . .
C7 C12 C11 110.7(4) . .
N3 C12 H12 109.1 . .
C7 C12 H12 109.1 . .
C11 C12 H12 109.1 . .
N3 C13 C1 116.5(4) . 2_656
N3 C13 H13A 108.2 . .
C1 C13 H13A 108.2 2_656 .
N3 C13 H13B 108.2 . .
C1 C13 H13B 108.2 2_656 .
H13A C13 H13B 107.3 . .
Cl1 C1C Cl2 111.0(3) . .
Cl1 C1C Cl3 109.8(4) . .
Cl2 C1C Cl3 110.0(3) . .
Cl1 C1C H1C 108.7 . .
Cl2 C1C H1C 108.7 . .
Cl3 C1C H1C 108.7 . .
Cl10 C10C Cl20 110.9(4) . .
Cl10 C10C Cl30 109.9(5) . .
Cl20 C10C Cl30 110.0(5) . .
Cl10 C10C H10C 108.6 . .
Cl20 C10C H10C 108.6 . .
Cl30 C10C H10C 108.6 . .
Cl11 C11C Cl21 111.0(4) . .
Cl11 C11C Cl31 109.8(5) . .
Cl21 C11C Cl31 110.0(5) . .
Cl11 C11C H11C 108.7 . .
Cl21 C11C H11C 108.7 . .
Cl31 C11C H11C 108.7 . .

loop_
_geom_bond_atom_site_label_1
_geom_bond_atom_site_label_2
_geom_bond_distance
_geom_bond_site_symmetry_2
N1 C1 1.332(5) .
N1 C5 1.349(5) .
N2 C6 1.470(6) .
N2 C7 1.479(5) .
N2 H2N 0.9791 .
N3 C13 1.454(5) .
N3 C12 1.467(5) .
N3 H3N 0.9794 .
C1 C2 1.396(6) .
C1 C13 1.503(6) 2_656
C2 C3 1.329(7) .
C2 H2 0.9300 .
C3 C4 1.364(8) .
C3 H3 0.9300 .
C4 C5 1.404(7) .
C4 H4 0.9300 .
C5 C6 1.489(7) .
C6 H6A 0.9700 .
C6 H6B 0.9700 .
C7 C12 1.514(6) .
C7 C8 1.534(6) .
C7 H7 0.9800 .
C8 C9 1.522(7) .
C8 H8A 0.9700 .
C8 H8B 0.9700 .
C9 C10 1.507(8) .
C9 H9A 0.9700 .
C9 H9B 0.9700 .
C10 C11 1.516(7) .
C10 H10A 0.9700 .
C10 H10B 0.9700 .
C11 C12 1.534(6) .
C11 H11A 0.9700 .
C11 H11B 0.9700 .
C12 H12 0.9800 .
C13 C1 1.503(6) 2_656
C13 H13A 0.9700 .
C13 H13B 0.9700 .
Cl1 C1C 1.727(5) .
Cl2 C1C 1.756(6) .
Cl3 C1C 1.758(5) .
C1C H1C 0.9800 .
Cl10 C10C 1.727(6) .
Cl20 C10C 1.756(7) .
Cl30 C10C 1.758(6) .
C10C H10C 0.9800 .
Cl11 C11C 1.727(6) .
Cl21 C11C 1.756(7) .
Cl31 C11C 1.758(6) .
C11C H11C 0.9800 .

loop_
_geom_hbond_atom_site_label_D
_geom_hbond_atom_site_label_H
_geom_hbond_atom_site_label_A
_geom_hbond_distance_DH
_geom_hbond_distance_HA
_geom_hbond_distance_DA
_geom_hbond_angle_DHA
_geom_hbond_site_symmetry_A
N2 H2N N1 0.98 2.38 3.353(5) 172.5 2_656
N2 H2N N3 0.98 2.49 2.965(6) 109.5 .
N3 H3N N1 0.98 2.38 3.343(5) 169.5 .
N3 H3N N2 0.98 2.47 2.965(6) 111.0 .
C6 H6A Cl30 0.97 3.19 3.81(3) 123.3 1_565
C1C H1C N3 0.98 2.26 3.209(7) 163.3 .
C10C H10C N3 0.98 2.13 3.10(2) 167.5 .
C11C H11C N3 0.98 2.13 3.06(3) 159.1 .

loop_
_geom_torsion_atom_site_label_1
_geom_torsion_atom_site_label_2
_geom_torsion_atom_site_label_3
_geom_torsion_atom_site_label_4
_geom_torsion
_geom_torsion_site_symmetry_1
_geom_torsion_site_symmetry_4
C5 N1 C1 C2 0.6(6) . .
C5 N1 C1 C13 -176.5(4) . 2_656
N1 C1 C2 C3 -0.8(7) . .
C13 C1 C2 C3 176.3(5) 2_656 .
C1 C2 C3 C4 0.3(8) . .
C2 C3 C4 C5 0.3(8) . .
C1 N1 C5 C4 0.0(6) . .
C1 N1 C5 C6 -179.8(4) . .
C3 C4 C5 N1 -0.5(7) . .
C3 C4 C5 C6 179.3(5) . .
C7 N2 C6 C5 -68.3(5) . .
N1 C5 C6 N2 -49.8(5) . .
C4 C5 C6 N2 130.4(5) . .
C6 N2 C7 C12 140.5(4) . .
C6 N2 C7 C8 -97.1(5) . .
N2 C7 C8 C9 -176.1(5) . .
C12 C7 C8 C9 -53.7(6) . .
C7 C8 C9 C10 54.9(7) . .
C8 C9 C10 C11 -54.5(6) . .
C9 C10 C11 C12 55.4(6) . .
C13 N3 C12 C7 151.1(3) . .
C13 N3 C12 C11 -87.5(4) . .
N2 C7 C12 N3 -66.2(4) . .
C8 C7 C12 N3 172.7(4) . .
N2 C7 C12 C11 173.8(3) . .
C8 C7 C12 C11 52.7(5) . .
C10 C11 C12 N3 -176.1(4) . .
C10 C11 C12 C7 -55.0(5) . .
C12 N3 C13 C1 -77.0(5) . 2_656
